data_7239318
loop_
_publ_author_name
'Mathur, Pradeep'
'Rai, Dhirendra K.'
'Ji, Radhe Shyam'
'Pathak, Biswarup'
'Boodida, Sathyanarayana'
'Mobin, Shaikh M.'

_publ_section_title
;
 Structural and electrochemical aspects of
 tris(ferrocenyl/phenyl-ethynyl)phosphine ligated chalcogen bridged iron
 carbonyl clusters
;
_journal_issue 48
_journal_name_full 'RSC Advances'
_journal_page_first 26025
_journal_paper_doi 10.1039/c3ra44788j
_journal_volume 3
_journal_year 2013
_chemical_formula_sum 'C44 H27 Fe6 O8 P Se2'
_chemical_formula_weight 1207.65
_space_group_IT_number 14
_space_group_name_Hall '-P 2ybc'
_space_group_name_H-M_alt 'P 1 21/c 1'
_symmetry_cell_setting monoclinic
_symmetry_space_group_name_H-M 'P 1 21/c 1'
_atom_sites_solution_hydrogens geom
_atom_sites_solution_primary direct
_atom_sites_solution_secondary difmap
_audit_creation_method SHELXL-97
_cell_angle_alpha 90.00
_cell_angle_beta 104.529(7)
_cell_angle_gamma 90.00
_cell_formula_units_Z 4
_cell_length_a 13.6063(9)
_cell_length_b 15.1594(9)
_cell_length_c 21.7386(14)
_cell_measurement_reflns_used 12564
_cell_measurement_temperature 150(2)
_cell_measurement_theta_max 32.7989
_cell_measurement_theta_min 3.2822
_cell_volume 4340.5(5)
_computing_cell_refinement 'CrysAlis RED, Oxford Diffraction Ltd.,'
_computing_data_collection 'CrysAlis CCD, Oxford Diffraction Ltd.,'
_computing_data_reduction 'CrysAlis RED, Oxford Diffraction Ltd.,'
_computing_molecular_graphics Ortep3
_computing_publication_material Shelx97
_computing_structure_refinement 'SHELXL-97 (Sheldrick, 1997)'
_computing_structure_solution 'SHELXS-97 (Sheldrick, 1997)'
_diffrn_ambient_temperature 150(2)
_diffrn_detector_area_resol_mean 15.9948
_diffrn_measured_fraction_theta_full 0.998
_diffrn_measured_fraction_theta_max 0.998
_diffrn_measurement_device_type 'OXFORD DIFFRACTION XCALIBUR-S'
_diffrn_measurement_method \w/q-scan
_diffrn_radiation_monochromator graphite
_diffrn_radiation_source 'Enhance (Mo) X-ray Source'
_diffrn_radiation_type MoK\a
_diffrn_radiation_wavelength 0.71073
_diffrn_reflns_av_R_equivalents 0.0446
_diffrn_reflns_av_sigmaI/netI 0.0488
_diffrn_reflns_limit_h_max 16
_diffrn_reflns_limit_h_min -16
_diffrn_reflns_limit_k_max 17
_diffrn_reflns_limit_k_min -18
_diffrn_reflns_limit_l_max 25
_diffrn_reflns_limit_l_min -25
_diffrn_reflns_number 35220
_diffrn_reflns_theta_full 25.00
_diffrn_reflns_theta_max 25.00
_diffrn_reflns_theta_min 3.29
_exptl_absorpt_coefficient_mu 3.719
_exptl_absorpt_correction_T_max 0.5384
_exptl_absorpt_correction_T_min 0.4118
_exptl_absorpt_correction_type multi-scan
_exptl_absorpt_process_details
;
CrysAlis RED, Oxford Diffraction Ltd.,
Version 1.171.31.7 (release 18-10-2006 CrysAlis171 .NET)
(compiled Oct 18 2006,16:28:17)
Empirical absorption correction using spherical harmonics,
implemented in SCALE3 ABSPACK scaling algorithm.
;
_exptl_crystal_colour BLACK
_exptl_crystal_density_diffrn 1.848
_exptl_crystal_density_method 'not measured'
_exptl_crystal_description BLOCK
_exptl_crystal_F_000 2376
_exptl_crystal_size_max 0.29
_exptl_crystal_size_mid 0.23
_exptl_crystal_size_min 0.19
_refine_diff_density_max 0.337
_refine_diff_density_min -0.412
_refine_diff_density_rms 0.090
_refine_ls_extinction_method none
_refine_ls_goodness_of_fit_ref 0.850
_refine_ls_hydrogen_treatment riding
_refine_ls_matrix_type full
_refine_ls_number_parameters 550
_refine_ls_number_reflns 7619
_refine_ls_number_restraints 0
_refine_ls_restrained_S_all 0.850
_refine_ls_R_factor_all 0.0505
_refine_ls_R_factor_gt 0.0283
_refine_ls_shift/su_max 0.002
_refine_ls_shift/su_mean 0.000
_refine_ls_structure_factor_coef Fsqd
_refine_ls_weighting_details 'calc w=1/[\s^2^(Fo^2^)+(0.0305P)^2^+0.0000P] where P=(Fo^2^+2Fc^2^)/3'
_refine_ls_weighting_scheme calc
_refine_ls_wR_factor_gt 0.0554
_refine_ls_wR_factor_ref 0.0583
_reflns_number_gt 5141
_reflns_number_total 7619
_reflns_threshold_expression >2sigma(I)
_cod_data_source_file c3ra44788j.txt
_cod_data_source_block pm207
_cod_depositor_comments
;
The following automatic conversions were performed:

data item '_symmetry_cell_setting' value 'Monoclinic' was changed to
'monoclinic' in accordance with the
/home/saulius/struct/COD-crude-data/automatic-downloads/DataCite-retrospective/RSC/depositions/lib/dictionaries/cif_core.dic
dictionary named 'cif_core.dic' version 2.4.2 last updated on
2011-04-26.

Automatic conversion script
Id: cif_fix_values 6909 2019-04-08 15:41:33Z antanas 
;
_cod_original_sg_symbol_H-M 'P 21/c'
_cod_database_code 7239318

loop_
_symmetry_equiv_pos_as_xyz
'x, y, z'
'-x, y+1/2, -z+1/2'
'-x, -y, -z'
'x, -y-1/2, z-1/2'

loop_
_atom_site_label
_atom_site_type_symbol
_atom_site_fract_x
_atom_site_fract_y
_atom_site_fract_z
_atom_site_U_iso_or_equiv
_atom_site_adp_type
_atom_site_occupancy
_atom_site_symmetry_multiplicity
_atom_site_calc_flag
_atom_site_refinement_flags
Fe1 Fe 0.13063(3) 0.33456(3) 1.06735(2) 0.03588(12) Uani 1 1 d .
Fe2 Fe 0.08422(4) 0.17760(3) 1.01319(2) 0.04931(14) Uani 1 1 d .
Fe3 Fe 0.01221(4) 0.27067(3) 0.91026(2) 0.05082(14) Uani 1 1 d .
Fe4 Fe 0.53839(3) 0.26653(3) 0.95032(2) 0.04774(14) Uani 1 1 d .
Fe5 Fe 0.28076(3) 0.01015(3) 1.28189(2) 0.04691(14) Uani 1 1 d .
Fe6 Fe 0.28488(3) 0.59542(3) 1.32149(2) 0.04167(13) Uani 1 1 d .
Se1 Se 0.17771(2) 0.28761(2) 0.976387(15) 0.04148(9) Uani 1 1 d .
Se2 Se -0.03196(2) 0.29641(2) 1.007010(18) 0.05183(11) Uani 1 1 d .
P1 P 0.28666(6) 0.32457(5) 1.12758(4) 0.0357(2) Uani 1 1 d .
O1 O 0.1519(2) 0.51943(18) 1.04112(16) 0.0909(10) Uani 1 1 d .
O2 O 0.0512(2) 0.34925(19) 1.18013(13) 0.0811(9) Uani 1 1 d .
O3 O 0.0635(2) 0.1297(2) 1.13954(15) 0.0989(11) Uani 1 1 d .
O4 O 0.2614(3) 0.0631(2) 1.02573(17) 0.1182(13) Uani 1 1 d .
O5 O -0.0638(4) 0.0557(2) 0.9400(2) 0.219(3) Uani 1 1 d .
O6 O 0.1046(3) 0.1920(2) 0.81552(16) 0.1256(14) Uani 1 1 d .
O7 O -0.1956(2) 0.2133(2) 0.85208(18) 0.1331(15) Uani 1 1 d .
O8 O -0.0144(2) 0.45247(18) 0.86629(14) 0.0818(9) Uani 1 1 d .
C1 C 0.1416(2) 0.4478(2) 1.05209(17) 0.0522(9) Uani 1 1 d .
C2 C 0.0828(2) 0.3434(2) 1.13674(18) 0.0501(9) Uani 1 1 d .
C3 C 0.0728(3) 0.1506(3) 1.0905(2) 0.0646(11) Uani 1 1 d .
C4 C 0.1918(4) 0.1079(3) 1.02006(18) 0.0734(12) Uani 1 1 d .
C5 C -0.0055(4) 0.1053(3) 0.9660(2) 0.120(2) Uani 1 1 d .
C6 C 0.0667(4) 0.2225(3) 0.85140(19) 0.0747(13) Uani 1 1 d .
C7 C -0.1144(3) 0.2342(3) 0.8742(2) 0.0825(14) Uani 1 1 d .
C8 C -0.0026(3) 0.3812(3) 0.88274(17) 0.0553(10) Uani 1 1 d .
C9 C 0.3828(2) 0.33289(19) 1.08747(15) 0.0383(8) Uani 1 1 d .
C10 C 0.4421(2) 0.33935(19) 1.05554(15) 0.0377(8) Uani 1 1 d .
C11 C 0.3168(2) 0.2277(2) 1.17047(15) 0.0410(8) Uani 1 1 d .
C12 C 0.3333(2) 0.1578(2) 1.19592(15) 0.0406(8) Uani 1 1 d .
C13 C 0.3180(2) 0.4069(2) 1.18529(16) 0.0446(8) Uani 1 1 d .
C14 C 0.3357(2) 0.4682(2) 1.22073(16) 0.0431(8) Uani 1 1 d .
C15 C 0.5183(2) 0.3477(2) 1.02060(15) 0.0393(8) Uani 1 1 d .
C16 C 0.6162(2) 0.3089(2) 1.03741(16) 0.0474(9) Uani 1 1 d .
H16 H 0.6424 0.2723 1.0732 0.057 Uiso 1 1 calc R
C17 C 0.6681(3) 0.3345(3) 0.99122(19) 0.0626(11) Uani 1 1 d .
H17 H 0.7355 0.3183 0.9911 0.075 Uiso 1 1 calc R
C18 C 0.6032(3) 0.3876(2) 0.94584(19) 0.0598(10) Uani 1 1 d .
H18 H 0.6191 0.4137 0.9098 0.072 Uiso 1 1 calc R
C19 C 0.5095(2) 0.3959(2) 0.96286(15) 0.0470(9) Uani 1 1 d .
H19 H 0.4515 0.4276 0.9401 0.056 Uiso 1 1 calc R
C20 C 0.5249(4) 0.1339(3) 0.9556(2) 0.0797(13) Uani 1 1 d .
H20 H 0.5483 0.0998 0.9930 0.096 Uiso 1 1 calc R
C21 C 0.5804(3) 0.1543(3) 0.9120(3) 0.0821(14) Uani 1 1 d .
H21 H 0.6483 0.1366 0.9144 0.098 Uiso 1 1 calc R
C22 C 0.5196(4) 0.2051(3) 0.8644(2) 0.0824(14) Uani 1 1 d .
H22 H 0.5383 0.2285 0.8284 0.099 Uiso 1 1 calc R
C23 C 0.4258(4) 0.2157(3) 0.8786(2) 0.0821(13) Uani 1 1 d .
H23 H 0.3695 0.2475 0.8539 0.098 Uiso 1 1 calc R
C24 C 0.4290(4) 0.1720(3) 0.9350(3) 0.0819(15) Uani 1 1 d .
H24 H 0.3756 0.1686 0.9559 0.098 Uiso 1 1 calc R
C25 C 0.3564(2) 0.0734(2) 1.22505(16) 0.0444(9) Uani 1 1 d .
C26 C 0.3184(3) -0.0094(2) 1.19793(17) 0.0586(10) Uani 1 1 d .
H26 H 0.2723 -0.0182 1.1576 0.070 Uiso 1 1 calc R
C27 C 0.3616(3) -0.0757(3) 1.2416(2) 0.0692(12) Uani 1 1 d .
H27 H 0.3497 -0.1373 1.2358 0.083 Uiso 1 1 calc R
C28 C 0.4246(3) -0.0363(3) 1.2947(2) 0.0648(11) Uani 1 1 d .
H28 H 0.4630 -0.0665 1.3312 0.078 Uiso 1 1 calc R
C29 C 0.4225(2) 0.0562(3) 1.28578(17) 0.0557(10) Uani 1 1 d .
H29 H 0.4585 0.0988 1.3149 0.067 Uiso 1 1 calc R
C30 C 0.1267(3) 0.0036(4) 1.2640(2) 0.0829(14) Uani 1 1 d .
H30 H 0.0812 -0.0086 1.2240 0.100 Uiso 1 1 calc R
C31 C 0.1605(3) 0.0865(3) 1.2873(2) 0.0698(12) Uani 1 1 d .
H31 H 0.1418 0.1409 1.2658 0.084 Uiso 1 1 calc R
C32 C 0.2274(3) 0.0764(3) 1.3483(2) 0.0773(13) Uani 1 1 d .
H32 H 0.2612 0.1225 1.3748 0.093 Uiso 1 1 calc R
C33 C 0.2347(3) -0.0142(4) 1.3625(2) 0.0927(17) Uani 1 1 d .
H33 H 0.2747 -0.0405 1.4002 0.111 Uiso 1 1 calc R
C34 C 0.1716(4) -0.0590(3) 1.3102(3) 0.0981(17) Uani 1 1 d .
H34 H 0.1614 -0.1210 1.3068 0.118 Uiso 1 1 calc R
C35 C 0.3645(2) 0.5408(2) 1.26323(15) 0.0404(8) Uani 1 1 d .
C36 C 0.4223(2) 0.5366(2) 1.32770(16) 0.0488(9) Uani 1 1 d .
H36 H 0.4466 0.4843 1.3505 0.059 Uiso 1 1 calc R
C37 C 0.4371(2) 0.6225(2) 1.35171(18) 0.0538(10) Uani 1 1 d .
H37 H 0.4729 0.6384 1.3936 0.065 Uiso 1 1 calc R
C38 C 0.3901(3) 0.6806(2) 1.30364(19) 0.0611(11) Uani 1 1 d .
H38 H 0.3891 0.7430 1.3072 0.073 Uiso 1 1 calc R
C39 C 0.3445(3) 0.6316(2) 1.24895(17) 0.0554(10) Uani 1 1 d .
H39 H 0.3071 0.6551 1.2095 0.066 Uiso 1 1 calc R
C40 C 0.1332(3) 0.6229(4) 1.2966(2) 0.0792(13) Uani 1 1 d .
H40 H 0.0977 0.6519 1.2588 0.095 Uiso 1 1 calc R
C41 C 0.1488(3) 0.5331(3) 1.3037(2) 0.0737(12) Uani 1 1 d .
H41 H 0.1263 0.4895 1.2718 0.088 Uiso 1 1 calc R
C42 C 0.2043(3) 0.5179(3) 1.3666(2) 0.0790(13) Uani 1 1 d .
H42 H 0.2261 0.4622 1.3850 0.095 Uiso 1 1 calc R
C43 C 0.2217(3) 0.5996(3) 1.3974(2) 0.0746(13) Uani 1 1 d .
H43 H 0.2572 0.6092 1.4404 0.090 Uiso 1 1 calc R
C44 C 0.1781(3) 0.6639(3) 1.3540(3) 0.0781(13) Uani 1 1 d .
H44 H 0.1787 0.7255 1.3620 0.094 Uiso 1 1 calc R

loop_
_atom_site_aniso_label
_atom_site_aniso_U_11
_atom_site_aniso_U_22
_atom_site_aniso_U_33
_atom_site_aniso_U_23
_atom_site_aniso_U_13
_atom_site_aniso_U_12
Fe1 0.0341(2) 0.0381(3) 0.0377(3) 0.0030(2) 0.0131(2) 0.0021(2)
Fe2 0.0576(3) 0.0388(3) 0.0436(3) 0.0091(2) -0.0021(3) -0.0055(2)
Fe3 0.0555(3) 0.0465(3) 0.0416(3) 0.0091(2) -0.0043(3) -0.0034(2)
Fe4 0.0443(3) 0.0558(3) 0.0473(3) -0.0144(3) 0.0194(3) -0.0034(2)
Fe5 0.0420(3) 0.0530(3) 0.0478(3) 0.0133(2) 0.0151(2) 0.0093(2)
Fe6 0.0417(3) 0.0437(3) 0.0407(3) -0.0059(2) 0.0125(2) -0.0044(2)
Se1 0.04208(19) 0.0476(2) 0.03548(19) -0.00096(16) 0.01108(16) 0.00077(15)
Se2 0.03335(18) 0.0642(2) 0.0558(2) 0.01782(19) 0.00726(18) 0.00010(17)
P1 0.0345(5) 0.0383(5) 0.0362(5) -0.0043(4) 0.0122(4) -0.0004(4)
O1 0.109(2) 0.0422(17) 0.138(3) 0.0205(18) 0.062(2) 0.0074(16)
O2 0.089(2) 0.110(2) 0.0589(19) 0.0106(16) 0.0455(17) 0.0162(17)
O3 0.098(2) 0.124(3) 0.084(2) 0.055(2) 0.039(2) 0.0122(19)
O4 0.161(3) 0.097(3) 0.107(3) 0.023(2) 0.052(3) 0.072(2)
O5 0.284(6) 0.075(3) 0.181(4) 0.057(3) -0.158(4) -0.096(3)
O6 0.218(4) 0.094(3) 0.063(2) -0.0212(19) 0.031(3) 0.039(2)
O7 0.087(2) 0.134(3) 0.135(3) 0.039(2) -0.053(2) -0.043(2)
O8 0.105(2) 0.0567(18) 0.098(2) 0.0312(17) 0.0524(19) 0.0270(16)
C1 0.053(2) 0.047(2) 0.064(3) 0.0062(19) 0.028(2) 0.0076(18)
C2 0.045(2) 0.056(2) 0.052(2) 0.0044(19) 0.0161(19) 0.0035(17)
C3 0.040(2) 0.071(3) 0.080(3) 0.028(2) 0.008(2) 0.0044(18)
C4 0.120(4) 0.053(3) 0.046(2) 0.014(2) 0.018(3) 0.015(2)
C5 0.153(5) 0.051(3) 0.105(4) 0.039(3) -0.065(4) -0.032(3)
C6 0.122(4) 0.048(3) 0.041(2) -0.001(2) -0.003(3) 0.011(2)
C7 0.077(3) 0.077(3) 0.072(3) 0.027(2) -0.020(3) -0.018(2)
C8 0.057(2) 0.065(3) 0.047(2) 0.008(2) 0.018(2) 0.010(2)
C9 0.0353(18) 0.0417(19) 0.0380(19) -0.0073(15) 0.0092(17) -0.0017(14)
C10 0.0370(19) 0.0369(19) 0.0353(19) -0.0110(15) 0.0020(17) -0.0032(14)
C11 0.0367(19) 0.047(2) 0.039(2) 0.0016(17) 0.0098(16) 0.0020(15)
C12 0.0325(18) 0.056(2) 0.035(2) -0.0006(18) 0.0126(16) 0.0046(16)
C13 0.0368(19) 0.055(2) 0.044(2) -0.0062(18) 0.0149(17) -0.0009(16)
C14 0.0393(19) 0.052(2) 0.040(2) -0.0027(18) 0.0132(17) -0.0043(16)
C15 0.0366(19) 0.043(2) 0.039(2) -0.0107(16) 0.0112(17) -0.0083(15)
C16 0.0334(19) 0.066(2) 0.043(2) -0.0079(18) 0.0093(18) -0.0041(16)
C17 0.039(2) 0.084(3) 0.069(3) -0.019(2) 0.020(2) -0.008(2)
C18 0.060(3) 0.069(3) 0.060(3) -0.008(2) 0.033(2) -0.021(2)
C19 0.047(2) 0.051(2) 0.042(2) -0.0040(17) 0.0098(18) -0.0041(16)
C20 0.118(4) 0.053(3) 0.067(3) -0.014(2) 0.021(3) -0.008(3)
C21 0.083(3) 0.070(3) 0.103(4) -0.034(3) 0.041(3) 0.009(3)
C22 0.121(4) 0.074(3) 0.061(3) -0.025(3) 0.039(3) -0.013(3)
C23 0.080(3) 0.069(3) 0.079(4) -0.034(3) -0.013(3) 0.002(2)
C24 0.076(3) 0.077(3) 0.107(4) -0.047(3) 0.048(3) -0.029(3)
C25 0.038(2) 0.056(2) 0.044(2) 0.0040(18) 0.0199(18) 0.0156(17)
C26 0.077(3) 0.056(3) 0.043(2) 0.0005(19) 0.016(2) 0.015(2)
C27 0.095(3) 0.054(3) 0.064(3) 0.013(2) 0.032(3) 0.027(2)
C28 0.054(2) 0.080(3) 0.065(3) 0.034(2) 0.023(2) 0.035(2)
C29 0.035(2) 0.085(3) 0.047(2) 0.012(2) 0.0109(19) 0.0093(18)
C30 0.040(2) 0.113(4) 0.096(4) 0.028(3) 0.018(2) -0.001(2)
C31 0.058(3) 0.086(3) 0.077(3) 0.027(3) 0.038(3) 0.032(2)
C32 0.076(3) 0.108(4) 0.062(3) 0.004(3) 0.043(3) 0.020(3)
C33 0.067(3) 0.144(5) 0.081(4) 0.058(4) 0.045(3) 0.029(3)
C34 0.068(3) 0.096(4) 0.141(5) 0.048(4) 0.048(4) -0.005(3)
C35 0.0377(19) 0.044(2) 0.044(2) -0.0052(17) 0.0171(17) -0.0068(15)
C36 0.041(2) 0.055(2) 0.047(2) -0.0043(19) 0.0048(18) 0.0046(17)
C37 0.042(2) 0.064(3) 0.056(2) -0.020(2) 0.0139(19) -0.0189(18)
C38 0.079(3) 0.041(2) 0.070(3) -0.008(2) 0.032(2) -0.018(2)
C39 0.069(3) 0.054(2) 0.047(2) 0.0084(19) 0.023(2) -0.0036(19)
C40 0.045(2) 0.109(4) 0.081(4) -0.003(3) 0.010(2) 0.007(2)
C41 0.053(3) 0.097(4) 0.077(3) -0.031(3) 0.028(3) -0.028(2)
C42 0.078(3) 0.079(3) 0.094(4) 0.018(3) 0.047(3) -0.014(2)
C43 0.063(3) 0.111(4) 0.057(3) -0.024(3) 0.028(2) -0.021(3)
C44 0.057(3) 0.090(3) 0.093(4) -0.033(3) 0.028(3) 0.004(2)

loop_
_atom_type_symbol
_atom_type_description
_atom_type_scat_dispersion_real
_atom_type_scat_dispersion_imag
_atom_type_scat_source
C C 0.0033 0.0016 'International Tables Vol C Tables 4.2.6.8 and 6.1.1.4'
H H 0.0000 0.0000 'International Tables Vol C Tables 4.2.6.8 and 6.1.1.4'
O O 0.0106 0.0060 'International Tables Vol C Tables 4.2.6.8 and 6.1.1.4'
P P 0.1023 0.0942 'International Tables Vol C Tables 4.2.6.8 and 6.1.1.4'
Se Se -0.0929 2.2259 'International Tables Vol C Tables 4.2.6.8 and 6.1.1.4'
Fe Fe 0.3463 0.8444 'International Tables Vol C Tables 4.2.6.8 and 6.1.1.4'

loop_
_geom_angle_atom_site_label_1
_geom_angle_atom_site_label_2
_geom_angle_atom_site_label_3
_geom_angle
C1 Fe1 C2 98.74(15)
C1 Fe1 P1 93.68(12)
C2 Fe1 P1 90.23(11)
C1 Fe1 Se1 94.76(11)
C2 Fe1 Se1 165.86(11)
P1 Fe1 Se1 93.10(3)
C1 Fe1 Se2 104.36(12)
C2 Fe1 Se2 89.92(11)
P1 Fe1 Se2 161.73(3)
Se1 Fe1 Se2 82.64(2)
C1 Fe1 Fe2 144.12(12)
C2 Fe1 Fe2 110.10(11)
P1 Fe1 Fe2 106.74(3)
Se1 Fe1 Fe2 55.807(16)
Se2 Fe1 Fe2 56.325(17)
C5 Fe2 C3 101.3(2)
C5 Fe2 C4 96.6(2)
C3 Fe2 C4 92.83(17)
C5 Fe2 Se1 126.57(17)
C3 Fe2 Se1 131.92(13)
C4 Fe2 Se1 86.91(13)
C5 Fe2 Se2 94.85(18)
C3 Fe2 Se2 90.75(12)
C4 Fe2 Se2 167.14(14)
Se1 Fe2 Se2 81.524(19)
C5 Fe2 Fe3 77.41(13)
C3 Fe2 Fe3 146.18(12)
C4 Fe2 Fe3 120.98(12)
Se1 Fe2 Fe3 56.398(17)
Se2 Fe2 Fe3 56.131(18)
C5 Fe2 Fe1 149.96(17)
C3 Fe2 Fe1 81.63(13)
C4 Fe2 Fe1 113.26(14)
Se1 Fe2 Fe1 55.151(16)
Se2 Fe2 Fe1 55.112(17)
Fe3 Fe2 Fe1 83.84(2)
C8 Fe3 C6 100.18(16)
C8 Fe3 C7 97.39(17)
C6 Fe3 C7 95.0(2)
C8 Fe3 Se2 96.41(11)
C6 Fe3 Se2 161.68(12)
C7 Fe3 Se2 90.52(15)
C8 Fe3 Se1 96.49(12)
C6 Fe3 Se1 88.67(14)
C7 Fe3 Se1 164.78(13)
Se2 Fe3 Se1 81.76(2)
C8 Fe3 Fe2 141.60(12)
C6 Fe3 Fe2 104.96(12)
C7 Fe3 Fe2 108.66(13)
Se2 Fe3 Fe2 56.768(18)
Se1 Fe3 Fe2 56.170(17)
C20 Fe4 C16 107.20(16)
C20 Fe4 C19 158.04(18)
C16 Fe4 C19 69.03(13)
C20 Fe4 C24 40.20(16)
C16 Fe4 C24 124.44(19)
C19 Fe4 C24 122.93(17)
C20 Fe4 C15 121.84(16)
C16 Fe4 C15 40.87(12)
C19 Fe4 C15 41.23(12)
C24 Fe4 C15 108.55(14)
C20 Fe4 C21 39.90(16)
C16 Fe4 C21 120.77(18)
C19 Fe4 C21 160.75(19)
C24 Fe4 C21 67.30(17)
C15 Fe4 C21 156.46(19)
C20 Fe4 C23 66.88(18)
C16 Fe4 C23 161.5(2)
C19 Fe4 C23 109.44(16)
C24 Fe4 C23 39.76(17)
C15 Fe4 C23 125.82(17)
C21 Fe4 C23 66.86(18)
C20 Fe4 C17 123.81(19)
C16 Fe4 C17 40.77(13)
C19 Fe4 C17 68.31(14)
C24 Fe4 C17 160.6(2)
C15 Fe4 C17 68.44(13)
C21 Fe4 C17 107.34(16)
C23 Fe4 C17 157.2(2)
C20 Fe4 C22 66.86(17)
C16 Fe4 C22 155.99(19)
C19 Fe4 C22 125.30(18)
C24 Fe4 C22 67.11(17)
C15 Fe4 C22 162.25(19)
C21 Fe4 C22 39.69(17)
C23 Fe4 C22 39.91(16)
C17 Fe4 C22 121.55(18)
C20 Fe4 C18 159.78(19)
C16 Fe4 C18 68.31(15)
C19 Fe4 C18 40.70(12)
C24 Fe4 C18 158.4(2)
C15 Fe4 C18 68.54(13)
C21 Fe4 C18 124.07(17)
C23 Fe4 C18 123.4(2)
C17 Fe4 C18 40.06(14)
C22 Fe4 C18 108.73(16)
C31 Fe5 C29 124.86(18)
C31 Fe5 C28 162.1(2)
C29 Fe5 C28 40.74(13)
C31 Fe5 C34 67.47(18)
C29 Fe5 C34 157.1(2)
C28 Fe5 C34 122.04(18)
C31 Fe5 C32 40.75(15)
C29 Fe5 C32 107.74(17)
C28 Fe5 C32 125.18(19)
C34 Fe5 C32 67.8(2)
C31 Fe5 C25 107.68(15)
C29 Fe5 C25 40.94(12)
C28 Fe5 C25 68.32(13)
C34 Fe5 C25 160.8(2)
C32 Fe5 C25 121.50(17)
C31 Fe5 C30 39.93(16)
C29 Fe5 C30 160.96(18)
C28 Fe5 C30 156.8(2)
C34 Fe5 C30 40.37(17)
C32 Fe5 C30 68.04(19)
C25 Fe5 C30 124.07(16)
C31 Fe5 C33 68.16(17)
C29 Fe5 C33 121.3(2)
C28 Fe5 C33 108.19(17)
C34 Fe5 C33 40.68(18)
C32 Fe5 C33 40.38(17)
C25 Fe5 C33 156.8(2)
C30 Fe5 C33 68.37(19)
C31 Fe5 C26 121.45(16)
C29 Fe5 C26 68.79(15)
C28 Fe5 C26 67.83(15)
C34 Fe5 C26 124.2(2)
C32 Fe5 C26 157.16(17)
C25 Fe5 C26 41.06(13)
C30 Fe5 C26 107.46(18)
C33 Fe5 C26 160.9(2)
C31 Fe5 C27 156.6(2)
C29 Fe5 C27 68.20(16)
C28 Fe5 C27 39.89(15)
C34 Fe5 C27 108.29(19)
C32 Fe5 C27 161.15(19)
C25 Fe5 C27 68.35(14)
C30 Fe5 C27 121.8(2)
C33 Fe5 C27 124.68(19)
C26 Fe5 C27 40.38(13)
C42 Fe6 C39 155.39(19)
C42 Fe6 C41 40.65(16)
C39 Fe6 C41 120.23(17)
C42 Fe6 C38 162.6(2)
C39 Fe6 C38 40.55(14)
C41 Fe6 C38 155.7(2)
C42 Fe6 C35 120.22(16)
C39 Fe6 C35 41.02(12)
C41 Fe6 C35 107.09(14)
C38 Fe6 C35 68.30(13)
C42 Fe6 C40 67.14(19)
C39 Fe6 C40 108.37(17)
C41 Fe6 C40 39.68(16)
C38 Fe6 C40 122.21(19)
C35 Fe6 C40 125.32(17)
C42 Fe6 C43 40.27(16)
C39 Fe6 C43 162.45(18)
C41 Fe6 C43 67.68(16)
C38 Fe6 C43 126.32(17)
C35 Fe6 C43 155.71(19)
C40 Fe6 C43 66.75(18)
C42 Fe6 C36 108.23(16)
C39 Fe6 C36 68.32(14)
C41 Fe6 C36 125.81(17)
C38 Fe6 C36 67.29(14)
C35 Fe6 C36 40.90(12)
C40 Fe6 C36 162.45(18)
C43 Fe6 C36 121.54(18)
C42 Fe6 C44 66.99(18)
C39 Fe6 C44 126.12(19)
C41 Fe6 C44 67.04(17)
C38 Fe6 C44 109.76(17)
C35 Fe6 C44 162.43(18)
C40 Fe6 C44 39.75(16)
C43 Fe6 C44 39.44(16)
C36 Fe6 C44 155.94(18)
C42 Fe6 C37 126.00(19)
C39 Fe6 C37 67.97(15)
C41 Fe6 C37 162.67(19)
C38 Fe6 C37 39.86(14)
C35 Fe6 C37 68.21(13)
C40 Fe6 C37 156.48(19)
C43 Fe6 C37 109.30(16)
C36 Fe6 C37 39.91(12)
C44 Fe6 C37 122.30(16)
Fe1 Se1 Fe2 69.042(19)
Fe1 Se1 Fe3 97.25(2)
Fe2 Se1 Fe3 67.432(19)
Fe1 Se2 Fe3 97.12(2)
Fe1 Se2 Fe2 68.562(18)
Fe3 Se2 Fe2 67.10(2)
C11 P1 C13 103.72(16)
C11 P1 C9 102.93(14)
C13 P1 C9 103.20(15)
C11 P1 Fe1 116.16(11)
C13 P1 Fe1 113.79(11)
C9 P1 Fe1 115.39(11)
O1 C1 Fe1 177.1(3)
O2 C2 Fe1 179.0(3)
O3 C3 Fe2 177.0(4)
O4 C4 Fe2 178.7(4)
O5 C5 Fe2 174.6(5)
O6 C6 Fe3 177.6(4)
O7 C7 Fe3 177.9(5)
O8 C8 Fe3 177.7(3)
C10 C9 P1 174.5(3)
C9 C10 C15 176.5(3)
C12 C11 P1 174.9(3)
C11 C12 C25 177.6(3)
C14 C13 P1 174.4(3)
C13 C14 C35 175.9(3)
C16 C15 C19 107.7(3)
C16 C15 C10 125.7(3)
C19 C15 C10 126.6(3)
C16 C15 Fe4 69.38(18)
C19 C15 Fe4 69.34(18)
C10 C15 Fe4 126.5(2)
C15 C16 C17 107.9(3)
C15 C16 Fe4 69.75(18)
C17 C16 Fe4 70.2(2)
C15 C16 H16 126.1
C17 C16 H16 126.1
Fe4 C16 H16 125.5
C18 C17 C16 108.5(3)
C18 C17 Fe4 70.2(2)
C16 C17 Fe4 68.98(19)
C18 C17 H17 125.8
C16 C17 H17 125.8
Fe4 C17 H17 126.7
C17 C18 C19 108.4(3)
C17 C18 Fe4 69.8(2)
C19 C18 Fe4 68.98(18)
C17 C18 H18 125.8
C19 C18 H18 125.8
Fe4 C18 H18 127.0
C18 C19 C15 107.5(3)
C18 C19 Fe4 70.3(2)
C15 C19 Fe4 69.43(18)
C18 C19 H19 126.2
C15 C19 H19 126.2
Fe4 C19 H19 125.6
C21 C20 C24 108.4(4)
C21 C20 Fe4 70.6(2)
C24 C20 Fe4 70.2(2)
C21 C20 H20 125.8
C24 C20 H20 125.8
Fe4 C20 H20 125.0
C20 C21 C22 107.9(4)
C20 C21 Fe4 69.5(2)
C22 C21 Fe4 70.4(2)
C20 C21 H21 126.0
C22 C21 H21 126.0
Fe4 C21 H21 125.6
C21 C22 C23 107.8(4)
C21 C22 Fe4 69.9(2)
C23 C22 Fe4 69.9(2)
C21 C22 H22 126.1
C23 C22 H22 126.1
Fe4 C22 H22 125.7
C24 C23 C22 108.3(4)
C24 C23 Fe4 69.7(2)
C22 C23 Fe4 70.2(3)
C24 C23 H23 125.8
C22 C23 H23 125.8
Fe4 C23 H23 125.8
C23 C24 C20 107.4(4)
C23 C24 Fe4 70.5(2)
C20 C24 Fe4 69.6(2)
C23 C24 H24 126.3
C20 C24 H24 126.3
Fe4 C24 H24 125.2
C29 C25 C12 126.5(3)
C29 C25 C26 107.5(3)
C12 C25 C26 126.0(3)
C29 C25 Fe5 69.40(19)
C12 C25 Fe5 127.1(2)
C26 C25 Fe5 69.53(19)
C27 C26 C25 107.6(4)
C27 C26 Fe5 69.8(2)
C25 C26 Fe5 69.41(19)
C27 C26 H26 126.2
C25 C26 H26 126.2
Fe5 C26 H26 126.1
C28 C27 C26 108.7(4)
C28 C27 Fe5 69.8(2)
C26 C27 Fe5 69.8(2)
C28 C27 H27 125.7
C26 C27 H27 125.7
Fe5 C27 H27 126.3
C27 C28 C29 109.0(3)
C27 C28 Fe5 70.3(2)
C29 C28 Fe5 69.63(18)
C27 C28 H28 125.5
C29 C28 H28 125.5
Fe5 C28 H28 126.2
C28 C29 C25 107.2(3)
C28 C29 Fe5 69.6(2)
C25 C29 Fe5 69.67(19)
C28 C29 H29 126.4
C25 C29 H29 126.4
Fe5 C29 H29 125.9
C31 C30 C34 107.8(5)
C31 C30 Fe5 69.8(2)
C34 C30 Fe5 69.7(2)
C31 C30 H30 126.1
C34 C30 H30 126.1
Fe5 C30 H30 125.9
C30 C31 C32 108.6(4)
C30 C31 Fe5 70.2(2)
C32 C31 Fe5 69.8(2)
C30 C31 H31 125.7
C32 C31 H31 125.7
Fe5 C31 H31 125.9
C33 C32 C31 107.8(4)
C33 C32 Fe5 69.9(2)
C31 C32 Fe5 69.5(2)
C33 C32 H32 126.1
C31 C32 H32 126.1
Fe5 C32 H32 126.1
C32 C33 C34 107.3(4)
C32 C33 Fe5 69.8(2)
C34 C33 Fe5 69.6(3)
C32 C33 H33 126.4
C34 C33 H33 126.4
Fe5 C33 H33 125.9
C30 C34 C33 108.5(5)
C30 C34 Fe5 69.9(2)
C33 C34 Fe5 69.7(2)
C30 C34 H34 125.7
C33 C34 H34 125.7
Fe5 C34 H34 126.2
C39 C35 C36 106.6(3)
C39 C35 C14 126.8(3)
C36 C35 C14 126.6(3)
C39 C35 Fe6 68.92(18)
C36 C35 Fe6 69.83(18)
C14 C35 Fe6 127.9(2)
C37 C36 C35 108.5(3)
C37 C36 Fe6 70.27(18)
C35 C36 Fe6 69.27(17)
C37 C36 H36 125.7
C35 C36 H36 125.7
Fe6 C36 H36 126.3
C38 C37 C36 108.2(3)
C38 C37 Fe6 69.5(2)
C36 C37 Fe6 69.82(18)
C38 C37 H37 125.9
C36 C37 H37 125.9
Fe6 C37 H37 126.3
C37 C38 C39 108.8(3)
C37 C38 Fe6 70.6(2)
C39 C38 Fe6 69.18(19)
C37 C38 H38 125.6
C39 C38 H38 125.6
Fe6 C38 H38 126.2
C38 C39 C35 107.9(3)
C38 C39 Fe6 70.3(2)
C35 C39 Fe6 70.06(18)
C38 C39 H39 126.1
C35 C39 H39 126.1
Fe6 C39 H39 125.2
C41 C40 C44 108.7(4)
C41 C40 Fe6 69.6(2)
C44 C40 Fe6 70.5(2)
C41 C40 H40 125.7
C44 C40 H40 125.7
Fe6 C40 H40 125.8
C40 C41 C42 107.4(4)
C40 C41 Fe6 70.7(2)
C42 C41 Fe6 69.4(2)
C40 C41 H41 126.3
C42 C41 H41 126.3
Fe6 C41 H41 125.2
C43 C42 C41 107.8(4)
C43 C42 Fe6 70.7(2)
C41 C42 Fe6 69.9(2)
C43 C42 H42 126.1
C41 C42 H42 126.1
Fe6 C42 H42 124.9
C44 C43 C42 107.8(4)
C44 C43 Fe6 70.5(2)
C42 C43 Fe6 69.0(2)
C44 C43 H43 126.1
C42 C43 H43 126.1
Fe6 C43 H43 125.9
C43 C44 C40 108.3(4)
C43 C44 Fe6 70.0(2)
C40 C44 Fe6 69.7(2)
C43 C44 H44 125.8
C40 C44 H44 125.8
Fe6 C44 H44 126.0

loop_
_geom_bond_atom_site_label_1
_geom_bond_atom_site_label_2
_geom_bond_distance
Fe1 C1 1.761(4)
Fe1 C2 1.791(4)
Fe1 P1 2.2022(9)
Fe1 Se1 2.3373(5)
Fe1 Se2 2.3438(6)
Fe1 Fe2 2.6596(7)
Fe2 C5 1.766(5)
Fe2 C3 1.774(4)
Fe2 C4 1.782(5)
Fe2 Se1 2.3557(6)
Fe2 Se2 2.3778(6)
Fe2 Fe3 2.6187(7)
Fe3 C8 1.774(4)
Fe3 C6 1.787(5)
Fe3 C7 1.791(4)
Fe3 Se2 2.3604(7)
Fe3 Se1 2.3620(6)
Fe4 C20 2.024(4)
Fe4 C16 2.028(3)
Fe4 C19 2.032(3)
Fe4 C24 2.032(4)
Fe4 C15 2.033(3)
Fe4 C21 2.038(4)
Fe4 C23 2.042(4)
Fe4 C17 2.045(4)
Fe4 C22 2.046(4)
Fe4 C18 2.049(3)
Fe5 C31 2.031(3)
Fe5 C29 2.032(3)
Fe5 C28 2.032(3)
Fe5 C34 2.035(4)
Fe5 C32 2.035(4)
Fe5 C25 2.036(3)
Fe5 C30 2.037(4)
Fe5 C33 2.037(4)
Fe5 C26 2.037(3)
Fe5 C27 2.038(4)
Fe6 C42 2.021(4)
Fe6 C39 2.022(3)
Fe6 C41 2.027(4)
Fe6 C38 2.036(3)
Fe6 C35 2.037(3)
Fe6 C40 2.040(4)
Fe6 C43 2.044(4)
Fe6 C36 2.045(3)
Fe6 C44 2.050(4)
Fe6 C37 2.050(3)
P1 C11 1.732(3)
P1 C13 1.745(4)
P1 C9 1.750(3)
O1 C1 1.128(4)
O2 C2 1.134(4)
O3 C3 1.149(4)
O4 C4 1.146(4)
O5 C5 1.135(5)
O6 C6 1.136(5)
O7 C7 1.135(4)
O8 C8 1.137(4)
C9 C10 1.193(4)
C10 C15 1.436(4)
C11 C12 1.191(4)
C12 C25 1.426(4)
C13 C14 1.192(4)
C14 C35 1.427(4)
C15 C16 1.418(4)
C15 C19 1.431(4)
C16 C17 1.419(4)
C16 H16 0.9500
C17 C18 1.402(5)
C17 H17 0.9500
C18 C19 1.419(4)
C18 H18 0.9500
C19 H19 0.9500
C20 C21 1.386(5)
C20 C24 1.394(6)
C20 H20 0.9500
C21 C22 1.386(6)
C21 H21 0.9500
C22 C23 1.395(6)
C22 H22 0.9500
C23 C24 1.386(6)
C23 H23 0.9500
C24 H24 0.9500
C25 C29 1.423(4)
C25 C26 1.428(5)
C26 C27 1.407(5)
C26 H26 0.9500
C27 C28 1.389(5)
C27 H27 0.9500
C28 C29 1.415(5)
C28 H28 0.9500
C29 H29 0.9500
C30 C31 1.389(6)
C30 C34 1.405(6)
C30 H30 0.9500
C31 C32 1.416(5)
C31 H31 0.9500
C32 C33 1.405(6)
C32 H32 0.9500
C33 C34 1.415(7)
C33 H33 0.9500
C34 H34 0.9500
C35 C39 1.422(4)
C35 C36 1.426(4)
C36 C37 1.398(4)
C36 H36 0.9500
C37 C38 1.393(5)
C37 H37 0.9500
C38 C39 1.407(5)
C38 H38 0.9500
C39 H39 0.9500
C40 C41 1.381(5)
C40 C44 1.391(6)
C40 H40 0.9500
C41 C42 1.406(6)
C41 H41 0.9500
C42 C43 1.399(5)
C42 H42 0.9500
C43 C44 1.381(6)
C43 H43 0.9500
C44 H44 0.9500

loop_
_geom_torsion_atom_site_label_1
_geom_torsion_atom_site_label_2
_geom_torsion_atom_site_label_3
_geom_torsion_atom_site_label_4
_geom_torsion
C1 Fe1 Fe2 C5 -64.4(4)
C2 Fe1 Fe2 C5 77.0(4)
P1 Fe1 Fe2 C5 173.6(4)
Se1 Fe1 Fe2 C5 -104.2(4)
Se2 Fe1 Fe2 C5 1.2(4)
C1 Fe1 Fe2 C3 -162.4(2)
C2 Fe1 Fe2 C3 -21.03(16)
P1 Fe1 Fe2 C3 75.54(11)
Se1 Fe1 Fe2 C3 157.72(11)
Se2 Fe1 Fe2 C3 -96.82(11)
C1 Fe1 Fe2 C4 108.1(2)
C2 Fe1 Fe2 C4 -110.52(18)
P1 Fe1 Fe2 C4 -13.94(14)
Se1 Fe1 Fe2 C4 68.23(13)
Se2 Fe1 Fe2 C4 173.69(13)
C1 Fe1 Fe2 Se1 39.83(18)
C2 Fe1 Fe2 Se1 -178.75(12)
P1 Fe1 Fe2 Se1 -82.18(3)
Se2 Fe1 Fe2 Se1 105.46(2)
C1 Fe1 Fe2 Se2 -65.63(18)
C2 Fe1 Fe2 Se2 75.79(11)
P1 Fe1 Fe2 Se2 172.36(3)
Se1 Fe1 Fe2 Se2 -105.46(2)
C1 Fe1 Fe2 Fe3 -13.08(18)
C2 Fe1 Fe2 Fe3 128.34(11)
P1 Fe1 Fe2 Fe3 -135.09(3)
Se1 Fe1 Fe2 Fe3 -52.908(18)
Se2 Fe1 Fe2 Fe3 52.551(19)
C5 Fe2 Fe3 C8 157.0(3)
C3 Fe2 Fe3 C8 65.5(3)
C4 Fe2 Fe3 C8 -112.9(2)
Se1 Fe2 Fe3 C8 -51.20(18)
Se2 Fe2 Fe3 C8 52.27(18)
Fe1 Fe2 Fe3 C8 0.61(18)
C5 Fe2 Fe3 C6 -73.8(3)
C3 Fe2 Fe3 C6 -165.3(3)
C4 Fe2 Fe3 C6 16.3(2)
Se1 Fe2 Fe3 C6 77.99(15)
Se2 Fe2 Fe3 C6 -178.55(15)
Fe1 Fe2 Fe3 C6 129.80(15)
C5 Fe2 Fe3 C7 26.8(3)
C3 Fe2 Fe3 C7 -64.6(3)
C4 Fe2 Fe3 C7 117.0(2)
Se1 Fe2 Fe3 C7 178.65(17)
Se2 Fe2 Fe3 C7 -77.88(17)
Fe1 Fe2 Fe3 C7 -129.54(17)
C5 Fe2 Fe3 Se2 104.7(2)
C3 Fe2 Fe3 Se2 13.2(2)
C4 Fe2 Fe3 Se2 -165.13(16)
Se1 Fe2 Fe3 Se2 -103.46(2)
Fe1 Fe2 Fe3 Se2 -51.655(17)
C5 Fe2 Fe3 Se1 -151.8(2)
C3 Fe2 Fe3 Se1 116.7(2)
C4 Fe2 Fe3 Se1 -61.67(16)
Se2 Fe2 Fe3 Se1 103.46(2)
Fe1 Fe2 Fe3 Se1 51.809(16)
C1 Fe1 Se1 Fe2 -157.87(11)
C2 Fe1 Se1 Fe2 4.8(4)
P1 Fe1 Se1 Fe2 108.18(3)
Se2 Fe1 Se1 Fe2 -53.975(18)
C1 Fe1 Se1 Fe3 -95.45(11)
C2 Fe1 Se1 Fe3 67.2(4)
P1 Fe1 Se1 Fe3 170.59(3)
Se2 Fe1 Se1 Fe3 8.44(2)
Fe2 Fe1 Se1 Fe3 62.42(2)
C5 Fe2 Se1 Fe1 142.8(2)
C3 Fe2 Se1 Fe1 -30.27(16)
C4 Fe2 Se1 Fe1 -121.30(13)
Se2 Fe2 Se1 Fe1 53.066(18)
Fe3 Fe2 Se1 Fe1 107.79(2)
C5 Fe2 Se1 Fe3 35.0(2)
C3 Fe2 Se1 Fe3 -138.06(16)
C4 Fe2 Se1 Fe3 130.91(13)
Se2 Fe2 Se1 Fe3 -54.73(2)
Fe1 Fe2 Se1 Fe3 -107.79(2)
C8 Fe3 Se1 Fe1 87.16(11)
C6 Fe3 Se1 Fe1 -172.74(13)
C7 Fe3 Se1 Fe1 -68.5(6)
Se2 Fe3 Se1 Fe1 -8.40(2)
Fe2 Fe3 Se1 Fe1 -63.68(2)
C8 Fe3 Se1 Fe2 150.85(11)
C6 Fe3 Se1 Fe2 -109.06(13)
C7 Fe3 Se1 Fe2 -4.9(6)
Se2 Fe3 Se1 Fe2 55.281(19)
C1 Fe1 Se2 Fe3 84.61(11)
C2 Fe1 Se2 Fe3 -176.39(11)
P1 Fe1 Se2 Fe3 -85.89(10)
Se1 Fe1 Se2 Fe3 -8.45(2)
Fe2 Fe1 Se2 Fe3 -61.94(2)
C1 Fe1 Se2 Fe2 146.56(11)
C2 Fe1 Se2 Fe2 -114.44(11)
P1 Fe1 Se2 Fe2 -23.95(10)
Se1 Fe1 Se2 Fe2 53.499(18)
C8 Fe3 Se2 Fe1 -87.29(12)
C6 Fe3 Se2 Fe1 67.6(5)
C7 Fe3 Se2 Fe1 175.22(13)
Se1 Fe3 Se2 Fe1 8.374(19)
Fe2 Fe3 Se2 Fe1 63.09(2)
C8 Fe3 Se2 Fe2 -150.38(12)
C6 Fe3 Se2 Fe2 4.5(5)
C7 Fe3 Se2 Fe2 112.13(13)
Se1 Fe3 Se2 Fe2 -54.715(18)
C5 Fe2 Se2 Fe1 -179.39(18)
C3 Fe2 Se2 Fe1 79.24(12)
C4 Fe2 Se2 Fe1 -27.0(6)
Se1 Fe2 Se2 Fe1 -53.102(17)
Fe3 Fe2 Se2 Fe1 -108.08(2)
C5 Fe2 Se2 Fe3 -71.31(18)
C3 Fe2 Se2 Fe3 -172.68(12)
C4 Fe2 Se2 Fe3 81.1(6)
Se1 Fe2 Se2 Fe3 54.980(18)
Fe1 Fe2 Se2 Fe3 108.08(2)
C1 Fe1 P1 C11 168.92(16)
C2 Fe1 P1 C11 70.15(16)
Se1 Fe1 P1 C11 -96.11(12)
Se2 Fe1 P1 C11 -20.30(17)
Fe2 Fe1 P1 C11 -40.95(12)
C1 Fe1 P1 C13 48.57(16)
C2 Fe1 P1 C13 -50.20(16)
Se1 Fe1 P1 C13 143.55(12)
Se2 Fe1 P1 C13 -140.65(14)
Fe2 Fe1 P1 C13 -161.30(12)
C1 Fe1 P1 C9 -70.48(16)
C2 Fe1 P1 C9 -169.25(16)
Se1 Fe1 P1 C9 24.50(12)
Se2 Fe1 P1 C9 100.31(15)
Fe2 Fe1 P1 C9 79.65(12)
C2 Fe1 C1 O1 153(8)
P1 Fe1 C1 O1 62(8)
Se1 Fe1 C1 O1 -32(8)
Se2 Fe1 C1 O1 -115(8)
Fe2 Fe1 C1 O1 -64(8)
C1 Fe1 C2 O2 78(19)
P1 Fe1 C2 O2 172(100)
Se1 Fe1 C2 O2 -84(19)
Se2 Fe1 C2 O2 -26(19)
Fe2 Fe1 C2 O2 -80(19)
C5 Fe2 C3 O3 20(7)
C4 Fe2 C3 O3 -77(7)
Se1 Fe2 C3 O3 -165(7)
Se2 Fe2 C3 O3 115(7)
Fe3 Fe2 C3 O3 104(7)
Fe1 Fe2 C3 O3 170(7)
C5 Fe2 C4 O4 -124(18)
C3 Fe2 C4 O4 -23(18)
Se1 Fe2 C4 O4 109(18)
Se2 Fe2 C4 O4 83(18)
Fe3 Fe2 C4 O4 156(18)
Fe1 Fe2 C4 O4 60(18)
C3 Fe2 C5 O5 -9(6)
C4 Fe2 C5 O5 85(6)
Se1 Fe2 C5 O5 176(6)
Se2 Fe2 C5 O5 -101(6)
Fe3 Fe2 C5 O5 -154(7)
Fe1 Fe2 C5 O5 -102(6)
C8 Fe3 C6 O6 103(10)
C7 Fe3 C6 O6 -158(10)
Se2 Fe3 C6 O6 -51(10)
Se1 Fe3 C6 O6 7(10)
Fe2 Fe3 C6 O6 -48(10)
C8 Fe3 C7 O7 -48(12)
C6 Fe3 C7 O7 -149(12)
Se2 Fe3 C7 O7 49(12)
Se1 Fe3 C7 O7 108(12)
Fe2 Fe3 C7 O7 104(12)
C6 Fe3 C8 O8 161(10)
C7 Fe3 C8 O8 65(10)
Se2 Fe3 C8 O8 -26(10)
Se1 Fe3 C8 O8 -109(10)
Fe2 Fe3 C8 O8 -68(10)
C11 P1 C9 C10 127(3)
C13 P1 C9 C10 -125(3)
Fe1 P1 C9 C10 0(3)
P1 C9 C10 C15 168(4)
C13 P1 C11 C12 166(3)
C9 P1 C11 C12 -87(3)
Fe1 P1 C11 C12 40(3)
P1 C11 C12 C25 81(10)
C11 P1 C13 C14 -173(3)
C9 P1 C13 C14 80(3)
Fe1 P1 C13 C14 -46(3)
P1 C13 C14 C35 -109(5)
C9 C10 C15 C16 41(5)
C9 C10 C15 C19 -140(5)
C9 C10 C15 Fe4 130(5)
C20 Fe4 C15 C16 79.3(3)
C19 Fe4 C15 C16 -119.3(3)
C24 Fe4 C15 C16 121.6(3)
C21 Fe4 C15 C16 46.0(4)
C23 Fe4 C15 C16 162.3(2)
C17 Fe4 C15 C16 -38.0(2)
C22 Fe4 C15 C16 -165.7(5)
C18 Fe4 C15 C16 -81.2(2)
C20 Fe4 C15 C19 -161.4(2)
C16 Fe4 C15 C19 119.3(3)
C24 Fe4 C15 C19 -119.1(3)
C21 Fe4 C15 C19 165.3(4)
C23 Fe4 C15 C19 -78.4(3)
C17 Fe4 C15 C19 81.3(2)
C22 Fe4 C15 C19 -46.4(6)
C18 Fe4 C15 C19 38.1(2)
C20 Fe4 C15 C10 -40.5(4)
C16 Fe4 C15 C10 -119.8(4)
C19 Fe4 C15 C10 120.9(4)
C24 Fe4 C15 C10 1.8(4)
C21 Fe4 C15 C10 -73.8(5)
C23 Fe4 C15 C10 42.5(4)
C17 Fe4 C15 C10 -157.8(3)
C22 Fe4 C15 C10 74.5(6)
C18 Fe4 C15 C10 159.0(3)
C19 C15 C16 C17 1.2(4)
C10 C15 C16 C17 -179.0(3)
Fe4 C15 C16 C17 60.2(2)
C19 C15 C16 Fe4 -59.0(2)
C10 C15 C16 Fe4 120.9(3)
C20 Fe4 C16 C15 -119.1(2)
C19 Fe4 C16 C15 38.00(18)
C24 Fe4 C16 C15 -78.3(3)
C21 Fe4 C16 C15 -160.5(2)
C23 Fe4 C16 C15 -50.8(6)
C17 Fe4 C16 C15 118.7(3)
C22 Fe4 C16 C15 169.3(4)
C18 Fe4 C16 C15 81.8(2)
C20 Fe4 C16 C17 122.2(3)
C19 Fe4 C16 C17 -80.7(2)
C24 Fe4 C16 C17 163.0(3)
C15 Fe4 C16 C17 -118.7(3)
C21 Fe4 C16 C17 80.8(3)
C23 Fe4 C16 C17 -169.5(5)
C22 Fe4 C16 C17 50.6(5)
C18 Fe4 C16 C17 -36.9(2)
C15 C16 C17 C18 -0.6(4)
Fe4 C16 C17 C18 59.2(3)
C15 C16 C17 Fe4 -59.8(2)
C20 Fe4 C17 C18 163.4(2)
C16 Fe4 C17 C18 -120.0(3)
C19 Fe4 C17 C18 -37.4(2)
C24 Fe4 C17 C18 -166.6(4)
C15 Fe4 C17 C18 -81.9(2)
C21 Fe4 C17 C18 122.7(3)
C23 Fe4 C17 C18 51.4(5)
C22 Fe4 C17 C18 81.7(3)
C20 Fe4 C17 C16 -76.6(3)
C19 Fe4 C17 C16 82.6(2)
C24 Fe4 C17 C16 -46.6(5)
C15 Fe4 C17 C16 38.1(2)
C21 Fe4 C17 C16 -117.3(3)
C23 Fe4 C17 C16 171.4(4)
C22 Fe4 C17 C16 -158.3(2)
C18 Fe4 C17 C16 120.0(3)
C16 C17 C18 C19 -0.2(4)
Fe4 C17 C18 C19 58.3(2)
C16 C17 C18 Fe4 -58.5(2)
C20 Fe4 C18 C17 -43.3(6)
C16 Fe4 C18 C17 37.5(2)
C19 Fe4 C18 C17 120.1(3)
C24 Fe4 C18 C17 167.9(4)
C15 Fe4 C18 C17 81.6(2)
C21 Fe4 C18 C17 -75.8(3)
C23 Fe4 C18 C17 -158.8(2)
C22 Fe4 C18 C17 -117.1(3)
C20 Fe4 C18 C19 -163.5(4)
C16 Fe4 C18 C19 -82.6(2)
C24 Fe4 C18 C19 47.8(5)
C15 Fe4 C18 C19 -38.5(2)
C21 Fe4 C18 C19 164.0(2)
C23 Fe4 C18 C19 81.1(3)
C17 Fe4 C18 C19 -120.1(3)
C22 Fe4 C18 C19 122.8(3)
C17 C18 C19 C15 0.9(4)
Fe4 C18 C19 C15 59.7(2)
C17 C18 C19 Fe4 -58.8(3)
C16 C15 C19 C18 -1.3(4)
C10 C15 C19 C18 178.9(3)
Fe4 C15 C19 C18 -60.3(2)
C16 C15 C19 Fe4 59.0(2)
C10 C15 C19 Fe4 -120.8(3)
C20 Fe4 C19 C18 164.8(4)
C16 Fe4 C19 C18 80.7(2)
C24 Fe4 C19 C18 -161.0(3)
C15 Fe4 C19 C18 118.4(3)
C21 Fe4 C19 C18 -43.7(6)
C23 Fe4 C19 C18 -119.0(3)
C17 Fe4 C19 C18 36.8(2)
C22 Fe4 C19 C18 -77.3(3)
C20 Fe4 C19 C15 46.4(5)
C16 Fe4 C19 C15 -37.68(17)
C24 Fe4 C19 C15 80.6(3)
C21 Fe4 C19 C15 -162.1(5)
C23 Fe4 C19 C15 122.6(2)
C17 Fe4 C19 C15 -81.6(2)
C22 Fe4 C19 C15 164.3(2)
C18 Fe4 C19 C15 -118.4(3)
C16 Fe4 C20 C21 -117.7(3)
C19 Fe4 C20 C21 165.8(4)
C24 Fe4 C20 C21 118.9(4)
C15 Fe4 C20 C21 -160.0(3)
C23 Fe4 C20 C21 81.1(3)
C17 Fe4 C20 C21 -76.0(3)
C22 Fe4 C20 C21 37.5(3)
C18 Fe4 C20 C21 -43.9(6)
C16 Fe4 C20 C24 123.4(3)
C19 Fe4 C20 C24 46.9(5)
C15 Fe4 C20 C24 81.1(3)
C21 Fe4 C20 C24 -118.9(4)
C23 Fe4 C20 C24 -37.8(3)
C17 Fe4 C20 C24 165.1(3)
C22 Fe4 C20 C24 -81.4(3)
C18 Fe4 C20 C24 -162.8(4)
C24 C20 C21 C22 0.1(5)
Fe4 C20 C21 C22 -60.2(3)
C24 C20 C21 Fe4 60.3(3)
C16 Fe4 C21 C20 79.9(3)
C19 Fe4 C21 C20 -163.9(4)
C24 Fe4 C21 C20 -37.8(3)
C15 Fe4 C21 C20 46.7(5)
C23 Fe4 C21 C20 -81.1(3)
C17 Fe4 C21 C20 122.4(3)
C22 Fe4 C21 C20 -118.8(4)
C18 Fe4 C21 C20 163.2(3)
C20 Fe4 C21 C22 118.8(4)
C16 Fe4 C21 C22 -161.3(3)
C19 Fe4 C21 C22 -45.1(6)
C24 Fe4 C21 C22 81.0(3)
C15 Fe4 C21 C22 165.5(3)
C23 Fe4 C21 C22 37.7(3)
C17 Fe4 C21 C22 -118.8(3)
C18 Fe4 C21 C22 -78.0(3)
C20 C21 C22 C23 -0.2(5)
Fe4 C21 C22 C23 -59.8(3)
C20 C21 C22 Fe4 59.6(3)
C20 Fe4 C22 C21 -37.7(3)
C16 Fe4 C22 C21 42.6(5)
C19 Fe4 C22 C21 163.4(3)
C24 Fe4 C22 C21 -81.5(3)
C15 Fe4 C22 C21 -160.8(4)
C23 Fe4 C22 C21 -118.8(4)
C17 Fe4 C22 C21 78.9(3)
C18 Fe4 C22 C21 121.2(3)
C20 Fe4 C22 C23 81.1(3)
C16 Fe4 C22 C23 161.4(4)
C19 Fe4 C22 C23 -77.8(3)
C24 Fe4 C22 C23 37.3(3)
C15 Fe4 C22 C23 -42.0(6)
C21 Fe4 C22 C23 118.8(4)
C17 Fe4 C22 C23 -162.3(3)
C18 Fe4 C22 C23 -120.0(3)
C21 C22 C23 C24 0.3(5)
Fe4 C22 C23 C24 -59.5(3)
C21 C22 C23 Fe4 59.8(3)
C20 Fe4 C23 C24 38.2(2)
C16 Fe4 C23 C24 -36.6(6)
C19 Fe4 C23 C24 -118.5(3)
C15 Fe4 C23 C24 -75.3(3)
C21 Fe4 C23 C24 81.8(3)
C17 Fe4 C23 C24 161.4(4)
C22 Fe4 C23 C24 119.3(4)
C18 Fe4 C23 C24 -161.6(3)
C20 Fe4 C23 C22 -81.0(3)
C16 Fe4 C23 C22 -155.9(5)
C19 Fe4 C23 C22 122.2(3)
C24 Fe4 C23 C22 -119.3(4)
C15 Fe4 C23 C22 165.4(3)
C21 Fe4 C23 C22 -37.5(3)
C17 Fe4 C23 C22 42.1(6)
C18 Fe4 C23 C22 79.1(3)
C22 C23 C24 C20 -0.2(5)
Fe4 C23 C24 C20 -60.0(3)
C22 C23 C24 Fe4 59.8(3)
C21 C20 C24 C23 0.1(5)
Fe4 C20 C24 C23 60.6(3)
C21 C20 C24 Fe4 -60.5(3)
C20 Fe4 C24 C23 -118.1(4)
C16 Fe4 C24 C23 166.7(3)
C19 Fe4 C24 C23 80.9(3)
C15 Fe4 C24 C23 124.2(3)
C21 Fe4 C24 C23 -80.6(3)
C17 Fe4 C24 C23 -158.2(4)
C22 Fe4 C24 C23 -37.4(3)
C18 Fe4 C24 C23 45.8(5)
C16 Fe4 C24 C20 -75.2(3)
C19 Fe4 C24 C20 -161.0(2)
C15 Fe4 C24 C20 -117.7(3)
C21 Fe4 C24 C20 37.5(3)
C23 Fe4 C24 C20 118.1(4)
C17 Fe4 C24 C20 -40.0(6)
C22 Fe4 C24 C20 80.7(3)
C18 Fe4 C24 C20 163.9(4)
C11 C12 C25 C29 94(9)
C11 C12 C25 C26 -84(9)
C11 C12 C25 Fe5 -175(100)
C31 Fe5 C25 C29 123.2(2)
C28 Fe5 C25 C29 -38.2(2)
C34 Fe5 C25 C29 -164.7(5)
C32 Fe5 C25 C29 80.7(3)
C30 Fe5 C25 C29 164.1(3)
C33 Fe5 C25 C29 47.6(5)
C26 Fe5 C25 C29 -118.9(3)
C27 Fe5 C25 C29 -81.3(2)
C31 Fe5 C25 C12 2.5(4)
C29 Fe5 C25 C12 -120.8(4)
C28 Fe5 C25 C12 -159.0(4)
C34 Fe5 C25 C12 74.5(6)
C32 Fe5 C25 C12 -40.1(4)
C30 Fe5 C25 C12 43.3(4)
C33 Fe5 C25 C12 -73.2(5)
C26 Fe5 C25 C12 120.3(4)
C27 Fe5 C25 C12 158.0(4)
C31 Fe5 C25 C26 -117.9(2)
C29 Fe5 C25 C26 118.9(3)
C28 Fe5 C25 C26 80.7(2)
C34 Fe5 C25 C26 -45.8(6)
C32 Fe5 C25 C26 -160.4(2)
C30 Fe5 C25 C26 -77.0(3)
C33 Fe5 C25 C26 166.4(4)
C27 Fe5 C25 C26 37.6(2)
C29 C25 C26 C27 -0.4(4)
C12 C25 C26 C27 178.7(3)
Fe5 C25 C26 C27 -59.6(2)
C29 C25 C26 Fe5 59.2(2)
C12 C25 C26 Fe5 -121.6(3)
C31 Fe5 C26 C27 -160.3(3)
C29 Fe5 C26 C27 80.9(3)
C28 Fe5 C26 C27 36.9(2)
C34 Fe5 C26 C27 -77.7(3)
C32 Fe5 C26 C27 166.3(4)
C25 Fe5 C26 C27 118.9(3)
C30 Fe5 C26 C27 -118.9(3)
C33 Fe5 C26 C27 -44.7(6)
C31 Fe5 C26 C25 80.8(3)
C29 Fe5 C26 C25 -37.99(19)
C28 Fe5 C26 C25 -82.0(2)
C34 Fe5 C26 C25 163.5(2)
C32 Fe5 C26 C25 47.5(5)
C30 Fe5 C26 C25 122.2(2)
C33 Fe5 C26 C25 -163.6(5)
C27 Fe5 C26 C25 -118.9(3)
C25 C26 C27 C28 0.2(4)
Fe5 C26 C27 C28 -59.2(3)
C25 C26 C27 Fe5 59.3(2)
C31 Fe5 C27 C28 166.2(4)
C29 Fe5 C27 C28 37.4(2)
C34 Fe5 C27 C28 -118.4(3)
C32 Fe5 C27 C28 -43.6(7)
C25 Fe5 C27 C28 81.7(2)
C30 Fe5 C27 C28 -160.7(2)
C33 Fe5 C27 C28 -76.4(3)
C26 Fe5 C27 C28 119.9(4)
C31 Fe5 C27 C26 46.3(5)
C29 Fe5 C27 C26 -82.5(2)
C28 Fe5 C27 C26 -119.9(4)
C34 Fe5 C27 C26 121.7(3)
C32 Fe5 C27 C26 -163.5(5)
C25 Fe5 C27 C26 -38.2(2)
C30 Fe5 C27 C26 79.3(3)
C33 Fe5 C27 C26 163.7(3)
C26 C27 C28 C29 0.1(4)
Fe5 C27 C28 C29 -59.0(2)
C26 C27 C28 Fe5 59.2(3)
C31 Fe5 C28 C27 -162.1(5)
C29 Fe5 C28 C27 -120.1(3)
C34 Fe5 C28 C27 80.1(3)
C32 Fe5 C28 C27 164.2(3)
C25 Fe5 C28 C27 -81.7(2)
C30 Fe5 C28 C27 45.3(5)
C33 Fe5 C28 C27 122.7(3)
C26 Fe5 C28 C27 -37.3(2)
C31 Fe5 C28 C29 -42.0(6)
C34 Fe5 C28 C29 -159.8(3)
C32 Fe5 C28 C29 -75.7(3)
C25 Fe5 C28 C29 38.4(2)
C30 Fe5 C28 C29 165.4(4)
C33 Fe5 C28 C29 -117.2(3)
C26 Fe5 C28 C29 82.8(2)
C27 Fe5 C28 C29 120.1(3)
C27 C28 C29 C25 -0.3(4)
Fe5 C28 C29 C25 -59.8(2)
C27 C28 C29 Fe5 59.4(3)
C12 C25 C29 C28 -178.7(3)
C26 C25 C29 C28 0.4(4)
Fe5 C25 C29 C28 59.8(2)
C12 C25 C29 Fe5 121.6(3)
C26 C25 C29 Fe5 -59.3(2)
C31 Fe5 C29 C28 165.5(2)
C34 Fe5 C29 C28 48.8(6)
C32 Fe5 C29 C28 123.7(3)
C25 Fe5 C29 C28 -118.3(3)
C30 Fe5 C29 C28 -162.3(5)
C33 Fe5 C29 C28 81.6(3)
C26 Fe5 C29 C28 -80.2(2)
C27 Fe5 C29 C28 -36.7(2)
C31 Fe5 C29 C25 -76.2(3)
C28 Fe5 C29 C25 118.3(3)
C34 Fe5 C29 C25 167.2(5)
C32 Fe5 C29 C25 -117.9(2)
C30 Fe5 C29 C25 -44.0(6)
C33 Fe5 C29 C25 -160.1(2)
C26 Fe5 C29 C25 38.10(19)
C27 Fe5 C29 C25 81.6(2)
C29 Fe5 C30 C31 -43.0(7)
C28 Fe5 C30 C31 167.2(4)
C34 Fe5 C30 C31 118.9(5)
C32 Fe5 C30 C31 37.7(3)
C25 Fe5 C30 C31 -76.3(3)
C33 Fe5 C30 C31 81.4(3)
C26 Fe5 C30 C31 -118.4(3)
C27 Fe5 C30 C31 -160.3(2)
C31 Fe5 C30 C34 -118.9(5)
C29 Fe5 C30 C34 -161.9(5)
C28 Fe5 C30 C34 48.3(6)
C32 Fe5 C30 C34 -81.2(3)
C25 Fe5 C30 C34 164.8(3)
C33 Fe5 C30 C34 -37.5(3)
C26 Fe5 C30 C34 122.7(3)
C27 Fe5 C30 C34 80.8(4)
C34 C30 C31 C32 0.2(4)
Fe5 C30 C31 C32 -59.4(3)
C34 C30 C31 Fe5 59.6(3)
C29 Fe5 C31 C30 164.3(3)
C28 Fe5 C31 C30 -163.6(5)
C34 Fe5 C31 C30 -37.9(3)
C32 Fe5 C31 C30 -119.6(4)
C25 Fe5 C31 C30 122.4(3)
C33 Fe5 C31 C30 -82.0(3)
C26 Fe5 C31 C30 79.5(3)
C27 Fe5 C31 C30 46.2(5)
C29 Fe5 C31 C32 -76.1(3)
C28 Fe5 C31 C32 -44.0(6)
C34 Fe5 C31 C32 81.7(3)
C25 Fe5 C31 C32 -118.0(3)
C30 Fe5 C31 C32 119.6(4)
C33 Fe5 C31 C32 37.6(3)
C26 Fe5 C31 C32 -160.9(3)
C27 Fe5 C31 C32 165.8(4)
C30 C31 C32 C33 0.1(4)
Fe5 C31 C32 C33 -59.6(3)
C30 C31 C32 Fe5 59.7(3)
C31 Fe5 C32 C33 119.0(4)
C29 Fe5 C32 C33 -117.8(3)
C28 Fe5 C32 C33 -76.2(3)
C34 Fe5 C32 C33 38.3(3)
C25 Fe5 C32 C33 -160.5(3)
C30 Fe5 C32 C33 82.0(3)
C26 Fe5 C32 C33 164.9(4)
C27 Fe5 C32 C33 -43.4(7)
C29 Fe5 C32 C31 123.2(3)
C28 Fe5 C32 C31 164.8(3)
C34 Fe5 C32 C31 -80.7(3)
C25 Fe5 C32 C31 80.5(3)
C30 Fe5 C32 C31 -37.0(2)
C33 Fe5 C32 C31 -119.0(4)
C26 Fe5 C32 C31 45.9(6)
C27 Fe5 C32 C31 -162.4(5)
C31 C32 C33 C34 -0.4(4)
Fe5 C32 C33 C34 -59.7(3)
C31 C32 C33 Fe5 59.3(2)
C31 Fe5 C33 C32 -38.0(3)
C29 Fe5 C33 C32 80.5(3)
C28 Fe5 C33 C32 123.3(3)
C34 Fe5 C33 C32 -118.3(4)
C25 Fe5 C33 C32 46.1(5)
C30 Fe5 C33 C32 -81.1(3)
C26 Fe5 C33 C32 -162.0(4)
C27 Fe5 C33 C32 164.3(3)
C31 Fe5 C33 C34 80.4(3)
C29 Fe5 C33 C34 -161.1(3)
C28 Fe5 C33 C34 -118.3(3)
C32 Fe5 C33 C34 118.3(4)
C25 Fe5 C33 C34 164.4(3)
C30 Fe5 C33 C34 37.2(3)
C26 Fe5 C33 C34 -43.7(6)
C27 Fe5 C33 C34 -77.3(3)
C31 C30 C34 C33 -0.4(5)
Fe5 C30 C34 C33 59.2(3)
C31 C30 C34 Fe5 -59.7(3)
C32 C33 C34 C30 0.5(5)
Fe5 C33 C34 C30 -59.3(3)
C32 C33 C34 Fe5 59.8(3)
C31 Fe5 C34 C30 37.5(3)
C29 Fe5 C34 C30 164.9(4)
C28 Fe5 C34 C30 -159.7(3)
C32 Fe5 C34 C30 81.7(3)
C25 Fe5 C34 C30 -41.4(7)
C33 Fe5 C34 C30 119.7(5)
C26 Fe5 C34 C30 -76.2(4)
C27 Fe5 C34 C30 -118.0(3)
C31 Fe5 C34 C33 -82.2(3)
C29 Fe5 C34 C33 45.2(6)
C28 Fe5 C34 C33 80.6(4)
C32 Fe5 C34 C33 -38.0(3)
C25 Fe5 C34 C33 -161.1(4)
C30 Fe5 C34 C33 -119.7(5)
C26 Fe5 C34 C33 164.1(3)
C27 Fe5 C34 C33 122.3(3)
C13 C14 C35 C39 109(5)
C13 C14 C35 C36 -68(5)
C13 C14 C35 Fe6 -160(5)
C42 Fe6 C35 C39 159.0(2)
C41 Fe6 C35 C39 116.7(2)
C38 Fe6 C35 C39 -38.0(2)
C40 Fe6 C35 C39 76.9(3)
C43 Fe6 C35 C39 -169.9(3)
C36 Fe6 C35 C39 -117.9(3)
C44 Fe6 C35 C39 49.1(6)
C37 Fe6 C35 C39 -81.0(2)
C42 Fe6 C35 C36 -83.1(3)
C39 Fe6 C35 C36 117.9(3)
C41 Fe6 C35 C36 -125.4(2)
C38 Fe6 C35 C36 79.9(2)
C40 Fe6 C35 C36 -165.2(2)
C43 Fe6 C35 C36 -52.0(4)
C44 Fe6 C35 C36 166.9(5)
C37 Fe6 C35 C36 36.9(2)
C42 Fe6 C35 C14 38.1(4)
C39 Fe6 C35 C14 -120.9(4)
C41 Fe6 C35 C14 -4.2(4)
C38 Fe6 C35 C14 -158.9(4)
C40 Fe6 C35 C14 -44.0(4)
C43 Fe6 C35 C14 69.2(5)
C36 Fe6 C35 C14 121.2(4)
C44 Fe6 C35 C14 -71.8(6)
C37 Fe6 C35 C14 158.1(4)
C39 C35 C36 C37 -0.1(3)
C14 C35 C36 C37 177.7(3)
Fe6 C35 C36 C37 -59.5(2)
C39 C35 C36 Fe6 59.4(2)
C14 C35 C36 Fe6 -122.8(3)
C42 Fe6 C36 C37 -124.8(3)
C39 Fe6 C36 C37 81.1(2)
C41 Fe6 C36 C37 -166.4(2)
C38 Fe6 C36 C37 37.2(2)
C35 Fe6 C36 C37 119.8(3)
C40 Fe6 C36 C37 163.6(5)
C43 Fe6 C36 C37 -82.6(3)
C44 Fe6 C36 C37 -50.6(5)
C42 Fe6 C36 C35 115.4(2)
C39 Fe6 C36 C35 -38.64(19)
C41 Fe6 C36 C35 73.8(3)
C38 Fe6 C36 C35 -82.6(2)
C40 Fe6 C36 C35 43.8(6)
C43 Fe6 C36 C35 157.6(2)
C44 Fe6 C36 C35 -170.4(4)
C37 Fe6 C36 C35 -119.8(3)
C35 C36 C37 C38 -0.2(4)
Fe6 C36 C37 C38 -59.1(2)
C35 C36 C37 Fe6 58.9(2)
C42 Fe6 C37 C38 -165.9(2)
C39 Fe6 C37 C38 37.4(2)
C41 Fe6 C37 C38 159.2(5)
C35 Fe6 C37 C38 81.8(2)
C40 Fe6 C37 C38 -48.1(5)
C43 Fe6 C37 C38 -124.0(3)
C36 Fe6 C37 C38 119.5(3)
C44 Fe6 C37 C38 -82.3(3)
C42 Fe6 C37 C36 74.6(3)
C39 Fe6 C37 C36 -82.1(2)
C41 Fe6 C37 C36 39.7(6)
C38 Fe6 C37 C36 -119.5(3)
C35 Fe6 C37 C36 -37.7(2)
C40 Fe6 C37 C36 -167.7(4)
C43 Fe6 C37 C36 116.4(3)
C44 Fe6 C37 C36 158.1(3)
C36 C37 C38 C39 0.5(4)
Fe6 C37 C38 C39 -58.8(2)
C36 C37 C38 Fe6 59.3(2)
C42 Fe6 C38 C37 41.2(6)
C39 Fe6 C38 C37 -120.0(3)
C41 Fe6 C38 C37 -165.1(4)
C35 Fe6 C38 C37 -81.6(2)
C40 Fe6 C38 C37 159.4(2)
C43 Fe6 C38 C37 76.1(3)
C36 Fe6 C38 C37 -37.2(2)
C44 Fe6 C38 C37 117.1(3)
C42 Fe6 C38 C39 161.1(5)
C41 Fe6 C38 C39 -45.2(5)
C35 Fe6 C38 C39 38.4(2)
C40 Fe6 C38 C39 -80.6(3)
C43 Fe6 C38 C39 -164.0(3)
C36 Fe6 C38 C39 82.7(2)
C44 Fe6 C38 C39 -122.9(3)
C37 Fe6 C38 C39 120.0(3)
C37 C38 C39 C35 -0.6(4)
Fe6 C38 C39 C35 -60.2(2)
C37 C38 C39 Fe6 59.7(2)
C36 C35 C39 C38 0.4(4)
C14 C35 C39 C38 -177.4(3)
Fe6 C35 C39 C38 60.4(2)
C36 C35 C39 Fe6 -60.0(2)
C14 C35 C39 Fe6 122.2(3)
C42 Fe6 C39 C38 -166.5(4)
C41 Fe6 C39 C38 160.2(3)
C35 Fe6 C39 C38 -118.5(3)
C40 Fe6 C39 C38 118.4(3)
C43 Fe6 C39 C38 47.6(6)
C36 Fe6 C39 C38 -80.0(2)
C44 Fe6 C39 C38 77.9(3)
C37 Fe6 C39 C38 -36.8(2)
C42 Fe6 C39 C35 -48.1(5)
C41 Fe6 C39 C35 -81.3(3)
C38 Fe6 C39 C35 118.5(3)
C40 Fe6 C39 C35 -123.1(2)
C43 Fe6 C39 C35 166.1(5)
C36 Fe6 C39 C35 38.52(19)
C44 Fe6 C39 C35 -163.6(2)
C37 Fe6 C39 C35 81.7(2)
C42 Fe6 C40 C41 -38.6(3)
C39 Fe6 C40 C41 115.5(3)
C38 Fe6 C40 C41 158.0(3)
C35 Fe6 C40 C41 73.1(3)
C43 Fe6 C40 C41 -82.5(3)
C36 Fe6 C40 C41 39.4(7)
C44 Fe6 C40 C41 -119.6(4)
C37 Fe6 C40 C41 -167.6(4)
C42 Fe6 C40 C44 81.0(3)
C39 Fe6 C40 C44 -124.9(3)
C41 Fe6 C40 C44 119.6(4)
C38 Fe6 C40 C44 -82.4(3)
C35 Fe6 C40 C44 -167.3(3)
C43 Fe6 C40 C44 37.1(3)
C36 Fe6 C40 C44 159.0(5)
C37 Fe6 C40 C44 -48.0(6)
C44 C40 C41 C42 0.1(5)
Fe6 C40 C41 C42 60.0(3)
C44 C40 C41 Fe6 -59.9(3)
C42 Fe6 C41 C40 118.0(4)
C39 Fe6 C41 C40 -82.5(3)
C38 Fe6 C41 C40 -50.2(5)
C35 Fe6 C41 C40 -125.2(3)
C43 Fe6 C41 C40 80.0(3)
C36 Fe6 C41 C40 -166.3(3)
C44 Fe6 C41 C40 37.1(3)
C37 Fe6 C41 C40 163.3(5)
C39 Fe6 C41 C42 159.5(3)
C38 Fe6 C41 C42 -168.2(3)
C35 Fe6 C41 C42 116.8(3)
C40 Fe6 C41 C42 -118.0(4)
C43 Fe6 C41 C42 -38.0(3)
C36 Fe6 C41 C42 75.6(3)
C44 Fe6 C41 C42 -80.9(3)
C37 Fe6 C41 C42 45.3(6)
C40 C41 C42 C43 0.1(4)
Fe6 C41 C42 C43 60.9(3)
C40 C41 C42 Fe6 -60.8(3)
C39 Fe6 C42 C43 -164.8(4)
C41 Fe6 C42 C43 -118.2(4)
C38 Fe6 C42 C43 45.5(7)
C35 Fe6 C42 C43 160.8(3)
C40 Fe6 C42 C43 -80.5(3)
C36 Fe6 C42 C43 117.6(3)
C44 Fe6 C42 C43 -37.2(3)
C37 Fe6 C42 C43 77.0(3)
C39 Fe6 C42 C41 -46.6(5)
C38 Fe6 C42 C41 163.7(5)
C35 Fe6 C42 C41 -81.0(3)
C40 Fe6 C42 C41 37.7(2)
C43 Fe6 C42 C41 118.2(4)
C36 Fe6 C42 C41 -124.2(3)
C44 Fe6 C42 C41 81.0(3)
C37 Fe6 C42 C41 -164.8(2)
C41 C42 C43 C44 -0.2(4)
Fe6 C42 C43 C44 60.1(3)
C41 C42 C43 Fe6 -60.4(3)
C42 Fe6 C43 C44 -118.9(4)
C39 Fe6 C43 C44 39.9(7)
C41 Fe6 C43 C44 -80.5(3)
C38 Fe6 C43 C44 76.5(3)
C35 Fe6 C43 C44 -162.6(3)
C40 Fe6 C43 C44 -37.3(3)
C36 Fe6 C43 C44 160.1(3)
C37 Fe6 C43 C44 117.7(3)
C39 Fe6 C43 C42 158.8(5)
C41 Fe6 C43 C42 38.4(3)
C38 Fe6 C43 C42 -164.6(3)
C35 Fe6 C43 C42 -43.7(5)
C40 Fe6 C43 C42 81.5(3)
C36 Fe6 C43 C42 -81.0(3)
C44 Fe6 C43 C42 118.9(4)
C37 Fe6 C43 C42 -123.4(3)
C42 C43 C44 C40 0.3(5)
Fe6 C43 C44 C40 59.5(3)
C42 C43 C44 Fe6 -59.2(3)
C41 C40 C44 C43 -0.2(5)
Fe6 C40 C44 C43 -59.6(3)
C41 C40 C44 Fe6 59.4(3)
C42 Fe6 C44 C43 38.0(3)
C39 Fe6 C44 C43 -166.1(3)
C41 Fe6 C44 C43 82.3(3)
C38 Fe6 C44 C43 -123.6(3)
C35 Fe6 C44 C43 156.0(4)
C40 Fe6 C44 C43 119.4(4)
C36 Fe6 C44 C43 -45.3(5)
C37 Fe6 C44 C43 -81.2(3)
C42 Fe6 C44 C40 -81.4(3)
C39 Fe6 C44 C40 74.5(3)
C41 Fe6 C44 C40 -37.1(3)
C38 Fe6 C44 C40 117.0(3)
C35 Fe6 C44 C40 36.6(7)
C43 Fe6 C44 C40 -119.4(4)
C36 Fe6 C44 C40 -164.6(4)
C37 Fe6 C44 C40 159.4(3)
